data_4341221
loop_
_publ_author_name
'Liu, Jun-Feng'
'Min, Xue'
'Lv, Jin-Yu'
'Pan, Fu-Xing'
'Pan, Qing-Jiang'
'Sun, Zhong-Ming'

_publ_section_title
;
 Ligand-controlled syntheses of copper(i) complexes with metal-metal
 interactions: crystal structure and relativistic density functional
 theory investigation.
;
_journal_issue 20
_journal_name_full 'Inorganic chemistry'
_journal_page_first 11068
_journal_page_last 11074
_journal_paper_doi 10.1021/ic5015797
_journal_volume 53
_journal_year 2014
_chemical_formula_sum 'C118 H154 Cu3 I Li2 N6 O7 Si2'
_chemical_formula_weight 2156.05
_chemical_name_systematic
; 
 ? 
;
_space_group_IT_number 15
_symmetry_cell_setting monoclinic
_symmetry_space_group_name_Hall '-C 2yc'
_symmetry_space_group_name_H-M 'C 1 2/c 1'
_atom_sites_solution_hydrogens geom
_atom_sites_solution_primary direct
_atom_sites_solution_secondary difmap
_audit_creation_method SHELXL-97
_cell_angle_alpha 90.00
_cell_angle_beta 98.686(2)
_cell_angle_gamma 90.00
_cell_formula_units_Z 4
_cell_length_a 17.4633(13)
_cell_length_b 41.433(3)
_cell_length_c 17.0997(14)
_cell_measurement_reflns_used '12178 / 1 / 619'
_cell_measurement_temperature 296(2)
_cell_measurement_theta_max 26.21
_cell_measurement_theta_min 0.98
_cell_volume 12230.7(16)
_computing_structure_refinement 'SHELXL-97 (Sheldrick, 1997)'
_computing_structure_solution 'SHELXS-97 (Sheldrick, 1990)'
_diffrn_ambient_temperature 296(2)
_diffrn_measured_fraction_theta_full 0.991
_diffrn_measured_fraction_theta_max 0.991
_diffrn_measurement_device_type 'Bruker Apex II CCD '
_diffrn_measurement_method multi-scan
_diffrn_radiation_monochromator graphite
_diffrn_radiation_source 'fine-focus sealed tube'
_diffrn_radiation_type MoK\a
_diffrn_radiation_wavelength 0.71073
_diffrn_reflns_av_R_equivalents 0.1199
_diffrn_reflns_av_sigmaI/netI 0.1453
_diffrn_reflns_limit_h_max 19
_diffrn_reflns_limit_h_min -21
_diffrn_reflns_limit_k_max 51
_diffrn_reflns_limit_k_min -48
_diffrn_reflns_limit_l_max 21
_diffrn_reflns_limit_l_min -13
_diffrn_reflns_number 38312
_diffrn_reflns_theta_full 26.21
_diffrn_reflns_theta_max 26.21
_diffrn_reflns_theta_min 0.98
_exptl_absorpt_coefficient_mu 0.840
_exptl_absorpt_correction_T_max 0.7453
_exptl_absorpt_correction_T_min 0.6636
_exptl_absorpt_correction_type multi-scan
_exptl_absorpt_process_details sadabs
_exptl_crystal_colour yellow
_exptl_crystal_density_diffrn 1.171
_exptl_crystal_density_method 'not measured'
_exptl_crystal_description brick
_exptl_crystal_F_000 4536
_exptl_crystal_size_max 0.21
_exptl_crystal_size_mid 0.16
_exptl_crystal_size_min 0.11
_refine_diff_density_max 1.006
_refine_diff_density_min -0.638
_refine_diff_density_rms 0.090
_refine_ls_extinction_coef 0.00027(7)
_refine_ls_extinction_expression Fc^*^=kFc[1+0.001xFc^2^\l^3^/sin(2\q)]^-1/4^
_refine_ls_extinction_method SHELXL
_refine_ls_goodness_of_fit_ref 0.961
_refine_ls_hydrogen_treatment mixed
_refine_ls_matrix_type full
_refine_ls_number_parameters 619
_refine_ls_number_reflns 12178
_refine_ls_number_restraints 31
_refine_ls_restrained_S_all 0.963
_refine_ls_R_factor_all 0.1995
_refine_ls_R_factor_gt 0.0773
_refine_ls_shift/su_max 0.001
_refine_ls_shift/su_mean 0.000
_refine_ls_structure_factor_coef Fsqd
_refine_ls_weighting_details 'calc w=1/[\s^2^(Fo^2^)+(0.1200P)^2^+0.0000P] where P=(Fo^2^+2Fc^2^)/3'
_refine_ls_weighting_scheme calc
_refine_ls_wR_factor_gt 0.1986
_refine_ls_wR_factor_ref 0.2624
_reflns_number_gt 4722
_reflns_number_total 12178
_reflns_threshold_expression >2sigma(I)
_cod_data_source_file ic5015797_si_002.cif
_cod_data_source_block 2
_cod_depositor_comments 'Adding full bibliography for 4341220--4341222.cif.'
_cod_original_cell_volume 12230.7(17)
_cod_original_sg_symbol_H-M C2/c
_cod_database_code 4341221

loop_
_symmetry_equiv_pos_as_xyz
'x, y, z'
'-x, y, -z+1/2'
'x+1/2, y+1/2, z'
'-x+1/2, y+1/2, -z+1/2'
'-x, -y, -z'
'x, -y, z-1/2'
'-x+1/2, -y+1/2, -z'
'x+1/2, -y+1/2, z-1/2'

loop_
_atom_site_label
_atom_site_type_symbol
_atom_site_fract_x
_atom_site_fract_y
_atom_site_fract_z
_atom_site_U_iso_or_equiv
_atom_site_adp_type
_atom_site_occupancy
_atom_site_symmetry_multiplicity
_atom_site_calc_flag
_atom_site_refinement_flags
Cu1 Cu 0.0000 0.64115(3) 0.2500 0.0472(3) Uani 1 2 d S
Cu2 Cu -0.06365(4) 0.64449(2) 0.10974(5) 0.0535(3) Uani 1 1 d .
Li1 Li 0.3772(8) 0.6193(4) 0.8313(10) 0.092(5) Uani 1 1 d .
I1 I 0.5000 0.62045(6) 0.7500 0.2256(10) Uani 1 2 d S
Si1 Si 0.11405(10) 0.64737(4) 0.12761(11) 0.0488(5) Uani 1 1 d .
O1 O 0.3067(4) 0.65240(18) 0.7976(4) 0.115(2) Uani 1 1 d .
O2 O 0.4126(4) 0.62471(19) 0.9420(4) 0.108(2) Uani 1 1 d .
O3 O 0.3285(5) 0.5785(2) 0.8152(6) 0.145(3) Uani 1 1 d U
O4 O 1.0000 0.4671(13) 0.2500 0.83(10) Uani 1 2 d S
N1 N 0.0269(3) 0.66043(13) 0.0822(3) 0.0536(14) Uani 1 1 d .
N2 N 0.1043(3) 0.63714(12) 0.2253(3) 0.0479(13) Uani 1 1 d .
N3 N 0.1541(3) 0.62960(12) 0.3573(3) 0.0496(14) Uani 1 1 d .
C1 C 0.0144(4) 0.68240(19) 0.0174(5) 0.061(2) Uani 1 1 d .
C2 C 0.0155(4) 0.7155(2) 0.0315(6) 0.072(2) Uani 1 1 d .
C3 C 0.0023(5) 0.7366(3) -0.0332(8) 0.105(3) Uani 1 1 d .
H3 H 0.0031 0.7587 -0.0238 0.126 Uiso 1 1 calc R
C4 C -0.0116(6) 0.7258(4) -0.1095(8) 0.127(5) Uani 1 1 d .
H4 H -0.0190 0.7401 -0.1519 0.152 Uiso 1 1 calc R
C5 C -0.0141(5) 0.6936(3) -0.1207(6) 0.108(4) Uani 1 1 d .
H5 H -0.0249 0.6861 -0.1724 0.130 Uiso 1 1 calc R
C6 C -0.0019(4) 0.6712(2) -0.0614(5) 0.078(2) Uani 1 1 d .
C7 C 0.0252(5) 0.72935(19) 0.1131(6) 0.085(3) Uani 1 1 d .
H7A H 0.0497 0.7125 0.1487 0.102 Uiso 1 1 calc R
C8 C 0.0782(6) 0.7593(2) 0.1268(8) 0.141(5) Uani 1 1 d .
H8A H 0.1276 0.7545 0.1113 0.211 Uiso 1 1 calc R
H8B H 0.0853 0.7651 0.1818 0.211 Uiso 1 1 calc R
H8C H 0.0547 0.7770 0.0957 0.211 Uiso 1 1 calc R
C9 C -0.0542(5) 0.7364(3) 0.1392(7) 0.124(4) Uani 1 1 d .
H9A H -0.0861 0.7175 0.1317 0.186 Uiso 1 1 calc R
H9B H -0.0791 0.7538 0.1080 0.186 Uiso 1 1 calc R
H9C H -0.0466 0.7424 0.1941 0.186 Uiso 1 1 calc R
C10 C -0.0090(5) 0.6359(2) -0.0799(5) 0.084(3) Uani 1 1 d .
H10A H 0.0002 0.6245 -0.0291 0.100 Uiso 1 1 calc R
C11 C -0.0923(5) 0.6264(3) -0.1199(7) 0.124(4) Uani 1 1 d .
H11A H -0.1295 0.6341 -0.0883 0.186 Uiso 1 1 calc R
H11B H -0.0960 0.6034 -0.1245 0.186 Uiso 1 1 calc R
H11C H -0.1026 0.6360 -0.1716 0.186 Uiso 1 1 calc R
C12 C 0.0509(6) 0.6233(3) -0.1287(6) 0.132(4) Uani 1 1 d .
H12A H 0.1019 0.6288 -0.1030 0.198 Uiso 1 1 calc R
H12B H 0.0420 0.6330 -0.1804 0.198 Uiso 1 1 calc R
H12C H 0.0464 0.6003 -0.1336 0.198 Uiso 1 1 calc R
C13 C 0.1900(4) 0.67987(16) 0.1265(4) 0.0536(17) Uani 1 1 d .
C14 C 0.2121(4) 0.68927(17) 0.0546(5) 0.069(2) Uani 1 1 d .
H14 H 0.1880 0.6801 0.0077 0.082 Uiso 1 1 calc R
C15 C 0.2696(5) 0.7121(2) 0.0529(7) 0.093(3) Uani 1 1 d .
H15 H 0.2842 0.7180 0.0048 0.112 Uiso 1 1 calc R
C16 C 0.3051(6) 0.7261(2) 0.1208(8) 0.099(3) Uani 1 1 d .
H16 H 0.3447 0.7409 0.1187 0.119 Uiso 1 1 calc R
C17 C 0.2832(5) 0.7187(2) 0.1922(7) 0.105(3) Uani 1 1 d .
H17 H 0.3069 0.7286 0.2384 0.126 Uiso 1 1 calc R
C18 C 0.2248(4) 0.69598(18) 0.1941(5) 0.073(2) Uani 1 1 d .
H18 H 0.2085 0.6914 0.2422 0.087 Uiso 1 1 calc R
C19 C 0.1480(4) 0.61136(17) 0.0742(4) 0.0575(18) Uani 1 1 d .
C20 C 0.2178(5) 0.60977(19) 0.0448(5) 0.077(2) Uani 1 1 d .
H20 H 0.2517 0.6272 0.0527 0.092 Uiso 1 1 calc R
C21 C 0.2386(6) 0.5832(3) 0.0044(6) 0.111(4) Uani 1 1 d .
H21 H 0.2863 0.5828 -0.0134 0.133 Uiso 1 1 calc R
C22 C 0.1902(8) 0.5575(3) -0.0097(7) 0.127(4) Uani 1 1 d .
H22 H 0.2041 0.5397 -0.0376 0.153 Uiso 1 1 calc R
C23 C 0.1200(7) 0.5582(2) 0.0182(7) 0.107(3) Uani 1 1 d .
H23 H 0.0864 0.5407 0.0096 0.129 Uiso 1 1 calc R
C24 C 0.0998(5) 0.58522(19) 0.0592(5) 0.081(2) Uani 1 1 d .
H24 H 0.0521 0.5855 0.0771 0.098 Uiso 1 1 calc R
C25 C 0.1613(3) 0.62798(14) 0.2814(4) 0.0459(16) Uani 1 1 d .
C26 C 0.2343(4) 0.61268(18) 0.2607(4) 0.0572(18) Uani 1 1 d .
C27 C 0.3044(4) 0.6286(2) 0.2707(5) 0.074(2) Uani 1 1 d .
H27 H 0.3079 0.6495 0.2905 0.089 Uiso 1 1 calc R
C28 C 0.3700(5) 0.6132(3) 0.2512(6) 0.108(3) Uani 1 1 d .
H28 H 0.4167 0.6243 0.2567 0.129 Uiso 1 1 calc R
C29 C 0.3668(7) 0.5823(4) 0.2243(7) 0.120(4) Uani 1 1 d .
H29 H 0.4113 0.5721 0.2131 0.145 Uiso 1 1 calc R
C30 C 0.2980(8) 0.5664(2) 0.2140(6) 0.110(4) Uani 1 1 d .
H30 H 0.2957 0.5454 0.1951 0.132 Uiso 1 1 calc R
C31 C 0.2301(5) 0.58127(19) 0.2314(5) 0.079(2) Uani 1 1 d .
H31 H 0.1832 0.5703 0.2235 0.095 Uiso 1 1 calc R
C32 C 0.2156(4) 0.6205(2) 0.4194(4) 0.0590(19) Uani 1 1 d .
C33 C 0.2215(4) 0.5890(2) 0.4464(5) 0.072(2) Uani 1 1 d .
C34 C 0.2787(6) 0.5813(2) 0.5117(6) 0.091(3) Uani 1 1 d .
H34 H 0.2838 0.5601 0.5297 0.109 Uiso 1 1 calc R
C35 C 0.3258(5) 0.6043(3) 0.5482(6) 0.094(3) Uani 1 1 d .
H35 H 0.3634 0.5987 0.5905 0.113 Uiso 1 1 calc R
C36 C 0.3189(5) 0.6356(3) 0.5238(5) 0.090(3) Uani 1 1 d .
H36 H 0.3516 0.6511 0.5501 0.108 Uiso 1 1 calc R
C37 C 0.2626(4) 0.6450(2) 0.4588(5) 0.068(2) Uani 1 1 d .
C38 C 0.1657(5) 0.56229(19) 0.4116(5) 0.079(2) Uani 1 1 d .
H38A H 0.1357 0.5705 0.3626 0.095 Uiso 1 1 calc R
C39 C 0.2061(6) 0.5309(2) 0.3920(6) 0.111(3) Uani 1 1 d .
H39A H 0.2405 0.5354 0.3546 0.166 Uiso 1 1 calc R
H39B H 0.1678 0.5155 0.3698 0.166 Uiso 1 1 calc R
H39C H 0.2351 0.5222 0.4395 0.166 Uiso 1 1 calc R
C40 C 0.1086(5) 0.5543(2) 0.4696(7) 0.118(4) Uani 1 1 d .
H40A H 0.0821 0.5736 0.4813 0.177 Uiso 1 1 calc R
H40B H 0.1367 0.5456 0.5177 0.177 Uiso 1 1 calc R
H40C H 0.0716 0.5387 0.4460 0.177 Uiso 1 1 calc R
C41 C 0.2528(5) 0.6804(2) 0.4370(5) 0.076(2) Uani 1 1 d .
H41A H 0.2186 0.6819 0.3861 0.091 Uiso 1 1 calc R
C42 C 0.2133(5) 0.6976(2) 0.4987(6) 0.103(3) Uani 1 1 d .
H42A H 0.1650 0.6872 0.5027 0.154 Uiso 1 1 calc R
H42B H 0.2038 0.7197 0.4833 0.154 Uiso 1 1 calc R
H42C H 0.2461 0.6968 0.5490 0.154 Uiso 1 1 calc R
C43 C 0.3288(5) 0.6976(2) 0.4284(6) 0.116(4) Uani 1 1 d .
H43A H 0.3528 0.6869 0.3886 0.174 Uiso 1 1 calc R
H43B H 0.3628 0.6969 0.4779 0.174 Uiso 1 1 calc R
H43C H 0.3182 0.7196 0.4131 0.174 Uiso 1 1 calc R
C44 C 0.2412(8) 0.6588(4) 0.8356(8) 0.180(6) Uani 1 1 d .
H44A H 0.2573 0.6601 0.8924 0.215 Uiso 1 1 calc R
H44B H 0.2042 0.6413 0.8252 0.215 Uiso 1 1 calc R
C45 C 0.2053(8) 0.6886(3) 0.8073(10) 0.148(5) Uani 1 1 d .
H45A H 0.2166 0.7054 0.8467 0.178 Uiso 1 1 calc R
H45B H 0.1496 0.6860 0.7950 0.178 Uiso 1 1 calc R
C46 C 0.2387(8) 0.6967(3) 0.7351(9) 0.135(4) Uani 1 1 d .
H46A H 0.2603 0.7183 0.7390 0.162 Uiso 1 1 calc R
H46B H 0.1992 0.6956 0.6888 0.162 Uiso 1 1 calc R
C47 C 0.3011(7) 0.6722(3) 0.7294(7) 0.133(4) Uani 1 1 d .
H47A H 0.2880 0.6593 0.6820 0.160 Uiso 1 1 calc R
H47B H 0.3501 0.6830 0.7272 0.160 Uiso 1 1 calc R
C48 C 0.4602(7) 0.6017(3) 0.9894(9) 0.148(5) Uani 1 1 d .
H48A H 0.5030 0.5950 0.9632 0.178 Uiso 1 1 calc R
H48B H 0.4302 0.5829 0.9993 0.178 Uiso 1 1 calc R
C49 C 0.4898(9) 0.6190(5) 1.0664(10) 0.179(6) Uani 1 1 d .
H49A H 0.4731 0.6077 1.1105 0.215 Uiso 1 1 calc R
H49B H 0.5459 0.6197 1.0746 0.215 Uiso 1 1 calc R
C50 C 0.4584(11) 0.6520(5) 1.0614(12) 0.198(7) Uani 1 1 d .
H50A H 0.4187 0.6545 1.0949 0.238 Uiso 1 1 calc R
H50B H 0.4990 0.6678 1.0767 0.238 Uiso 1 1 calc R
C51 C 0.4259(10) 0.6552(3) 0.9777(10) 0.167(6) Uani 1 1 d .
H51A H 0.3775 0.6671 0.9728 0.200 Uiso 1 1 calc R
H51B H 0.4614 0.6674 0.9505 0.200 Uiso 1 1 calc R
C52 C 0.3677(11) 0.5492(4) 0.8302(13) 0.247(8) Uani 1 1 d U
H52A H 0.3538 0.5389 0.8771 0.297 Uiso 1 1 calc R
H52B H 0.4234 0.5525 0.8378 0.297 Uiso 1 1 calc R
C53 C 0.3436(12) 0.5298(5) 0.7616(14) 0.263(9) Uani 1 1 d DU
H53A H 0.3469 0.5070 0.7745 0.315 Uiso 1 1 calc R
H53B H 0.3748 0.5342 0.7205 0.315 Uiso 1 1 calc R
C54 C 0.2622(12) 0.5398(5) 0.7367(15) 0.270(10) Uani 1 1 d DU
H54A H 0.2476 0.5377 0.6799 0.325 Uiso 1 1 calc R
H54B H 0.2272 0.5270 0.7629 0.325 Uiso 1 1 calc R
C55 C 0.2613(10) 0.5736(4) 0.7612(12) 0.220(7) Uani 1 1 d U
H55A H 0.2606 0.5878 0.7158 0.264 Uiso 1 1 calc R
H55B H 0.2158 0.5781 0.7857 0.264 Uiso 1 1 calc R
C56 C 0.9746(11) 0.5296(5) 0.2837(10) 0.261(14) Uani 1 1 d .
H56A H 0.9248 0.5399 0.2671 0.313 Uiso 1 1 calc R
H56B H 1.0006 0.5401 0.3310 0.313 Uiso 1 1 calc R
C57 C 0.9659(14) 0.4924(9) 0.2964(17) 0.33(3) Uani 1 1 d .
H57A H 0.9858 0.4883 0.3515 0.393 Uiso 1 1 calc R
H57B H 0.9107 0.4881 0.2899 0.393 Uiso 1 1 calc R
C58 C 0.4464(8) 0.4855(3) 0.9942(9) 0.163(5) Uiso 1 1 d .
C59 C 0.4855(12) 0.5146(5) 1.0848(14) 0.261(9) Uiso 1 1 d .

loop_
_atom_site_aniso_label
_atom_site_aniso_U_11
_atom_site_aniso_U_22
_atom_site_aniso_U_33
_atom_site_aniso_U_23
_atom_site_aniso_U_13
_atom_site_aniso_U_12
Cu1 0.0408(6) 0.0628(7) 0.0391(7) 0.000 0.0094(5) 0.000
Cu2 0.0454(5) 0.0736(6) 0.0421(5) 0.0071(5) 0.0086(4) -0.0074(4)
Li1 0.080(9) 0.105(11) 0.092(12) -0.012(9) 0.016(9) -0.008(8)
I1 0.0749(7) 0.499(3) 0.1081(11) 0.000 0.0313(7) 0.000
Si1 0.0447(10) 0.0606(11) 0.0432(11) 0.0051(10) 0.0130(9) 0.0000(9)
O1 0.106(5) 0.166(6) 0.077(5) 0.026(5) 0.028(4) 0.023(4)
O2 0.110(5) 0.130(6) 0.084(5) 0.017(5) 0.013(4) 0.003(4)
O3 0.140(7) 0.132(6) 0.158(8) -0.039(6) 0.011(6) 0.001(5)
O4 0.65(9) 0.36(6) 1.24(19) 0.000 -0.62(11) 0.000
N1 0.049(3) 0.069(3) 0.043(4) 0.012(3) 0.008(3) -0.005(3)
N2 0.041(3) 0.061(3) 0.042(3) 0.004(3) 0.009(3) 0.004(2)
N3 0.041(3) 0.069(3) 0.039(4) 0.005(3) 0.005(3) 0.010(3)
C1 0.043(4) 0.084(6) 0.056(5) 0.025(5) 0.007(4) -0.001(4)
C2 0.054(5) 0.085(6) 0.075(7) 0.034(5) 0.002(4) -0.010(4)
C3 0.092(7) 0.111(7) 0.111(10) 0.056(8) 0.008(7) -0.003(5)
C4 0.087(8) 0.184(13) 0.106(11) 0.086(11) 0.003(7) 0.008(8)
C5 0.091(7) 0.176(11) 0.056(7) 0.046(8) 0.005(5) 0.004(8)
C6 0.057(5) 0.127(8) 0.049(5) 0.029(6) 0.008(4) 0.001(5)
C7 0.063(5) 0.077(5) 0.111(9) 0.025(6) 0.000(5) 0.002(4)
C8 0.140(9) 0.089(7) 0.190(14) 0.019(8) 0.017(9) -0.038(7)
C9 0.075(6) 0.161(9) 0.138(11) -0.023(8) 0.019(7) 0.012(6)
C10 0.079(6) 0.126(8) 0.046(5) 0.004(5) 0.008(4) 0.007(5)
C11 0.089(7) 0.174(10) 0.102(9) 0.006(8) -0.008(6) -0.011(7)
C12 0.123(9) 0.214(12) 0.063(7) -0.018(8) 0.025(6) 0.001(8)
C13 0.051(4) 0.061(4) 0.050(5) 0.006(4) 0.013(4) 0.002(3)
C14 0.070(5) 0.077(5) 0.063(6) 0.014(4) 0.026(4) 0.000(4)
C15 0.086(7) 0.083(6) 0.121(10) 0.022(6) 0.049(7) 0.002(5)
C16 0.080(7) 0.080(6) 0.142(11) 0.022(7) 0.028(7) -0.023(5)
C17 0.095(7) 0.083(6) 0.128(10) 0.005(6) -0.010(7) -0.031(5)
C18 0.075(5) 0.077(5) 0.065(6) 0.008(5) 0.009(5) -0.001(4)
C19 0.060(4) 0.064(4) 0.050(5) 0.008(4) 0.016(4) 0.002(4)
C20 0.083(6) 0.083(5) 0.071(6) 0.007(5) 0.036(5) 0.006(5)
C21 0.119(8) 0.110(8) 0.119(10) -0.024(7) 0.068(7) 0.015(7)
C22 0.156(11) 0.108(8) 0.130(11) -0.037(7) 0.064(9) -0.002(8)
C23 0.133(9) 0.073(6) 0.116(9) -0.017(6) 0.023(7) -0.011(6)
C24 0.079(6) 0.077(6) 0.092(7) -0.011(5) 0.024(5) -0.005(5)
C25 0.038(4) 0.050(4) 0.051(5) 0.000(3) 0.010(3) 0.007(3)
C26 0.060(5) 0.078(5) 0.035(4) 0.012(4) 0.011(3) 0.016(4)
C27 0.053(5) 0.108(6) 0.063(6) -0.005(5) 0.011(4) 0.013(4)
C28 0.061(6) 0.186(11) 0.081(8) 0.017(8) 0.028(5) 0.019(7)
C29 0.091(8) 0.177(12) 0.100(9) 0.030(9) 0.035(7) 0.066(9)
C30 0.144(10) 0.096(7) 0.099(9) 0.022(6) 0.048(8) 0.063(7)
C31 0.083(6) 0.081(6) 0.076(6) 0.005(5) 0.020(5) 0.022(5)
C32 0.047(4) 0.091(6) 0.041(5) 0.004(4) 0.012(4) 0.016(4)
C33 0.058(5) 0.101(6) 0.055(6) 0.006(5) 0.009(4) 0.018(5)
C34 0.088(7) 0.112(7) 0.068(7) 0.013(6) 0.002(5) 0.027(6)
C35 0.072(6) 0.144(9) 0.061(7) 0.007(7) -0.007(5) 0.024(6)
C36 0.054(5) 0.149(9) 0.065(6) 0.000(6) 0.003(4) 0.000(5)
C37 0.054(4) 0.108(6) 0.042(5) 0.000(5) 0.006(4) -0.002(5)
C38 0.085(6) 0.077(5) 0.074(6) 0.017(5) 0.008(5) 0.015(5)
C39 0.141(9) 0.095(6) 0.098(8) 0.023(6) 0.021(7) 0.041(6)
C40 0.093(7) 0.138(8) 0.126(10) 0.039(7) 0.027(7) 0.000(6)
C41 0.072(5) 0.104(6) 0.051(5) -0.003(5) 0.009(4) -0.008(5)
C42 0.088(6) 0.114(7) 0.106(9) -0.020(6) 0.012(6) 0.009(5)
C43 0.097(7) 0.129(8) 0.122(10) -0.030(7) 0.020(7) -0.044(6)
C44 0.130(11) 0.280(18) 0.141(13) 0.056(13) 0.060(10) 0.068(12)
C45 0.152(12) 0.149(11) 0.143(14) -0.026(10) 0.017(11) 0.031(9)
C46 0.154(11) 0.118(9) 0.128(12) -0.018(9) 0.007(9) 0.017(8)
C47 0.160(11) 0.165(11) 0.079(9) -0.014(8) 0.032(8) 0.002(9)
C48 0.108(9) 0.169(11) 0.153(14) 0.034(11) -0.023(9) 0.005(8)
C49 0.137(12) 0.28(2) 0.115(13) 0.021(15) -0.016(10) -0.027(14)
C50 0.185(16) 0.227(19) 0.165(19) -0.058(16) -0.032(14) -0.015(14)
C51 0.237(17) 0.124(10) 0.135(14) -0.022(10) 0.012(13) -0.004(10)
C52 0.290(18) 0.160(13) 0.28(2) -0.102(14) 0.000(16) 0.027(13)
C53 0.32(2) 0.205(15) 0.26(2) -0.137(14) 0.043(19) -0.017(17)
C54 0.30(2) 0.224(18) 0.26(2) -0.061(16) -0.020(19) -0.111(18)
C55 0.203(15) 0.227(16) 0.213(17) -0.046(14) -0.019(14) -0.073(14)
C56 0.22(3) 0.36(2) 0.16(2) -0.119(19) -0.119(19) 0.12(3)
C57 0.20(2) 0.43(6) 0.30(4) 0.19(4) -0.12(2) -0.15(3)

loop_
_atom_type_symbol
_atom_type_description
_atom_type_scat_dispersion_real
_atom_type_scat_dispersion_imag
_atom_type_scat_source
C C 0.0033 0.0016 'International Tables Vol C Tables 4.2.6.8 and 6.1.1.4'
H H 0.0000 0.0000 'International Tables Vol C Tables 4.2.6.8 and 6.1.1.4'
N N 0.0061 0.0033 'International Tables Vol C Tables 4.2.6.8 and 6.1.1.4'
O O 0.0106 0.0060 'International Tables Vol C Tables 4.2.6.8 and 6.1.1.4'
Si Si 0.0817 0.0704 'International Tables Vol C Tables 4.2.6.8 and 6.1.1.4'
Cu Cu 0.3201 1.2651 'International Tables Vol C Tables 4.2.6.8 and 6.1.1.4'
Li Li -0.0003 0.0001 'International Tables Vol C Tables 4.2.6.8 and 6.1.1.4'
I I -0.4742 1.8119 'International Tables Vol C Tables 4.2.6.8 and 6.1.1.4'

loop_
_geom_angle_atom_site_label_1
_geom_angle_atom_site_label_2
_geom_angle_atom_site_label_3
_geom_angle
_geom_angle_site_symmetry_1
_geom_angle_site_symmetry_3
N2 Cu1 N2 170.2(3) 2 .
N2 Cu1 Cu2 95.31(16) 2 2
N2 Cu1 Cu2 85.24(16) . 2
N2 Cu1 Cu2 85.24(16) 2 .
N2 Cu1 Cu2 95.31(16) . .
Cu2 Cu1 Cu2 173.62(6) 2 .
N1 Cu2 N3 176.9(2) . 2
N1 Cu2 Cu1 89.48(18) . .
N3 Cu2 Cu1 88.06(17) 2 .
O1 Li1 O3 110.4(8) . .
O1 Li1 O2 108.5(8) . .
O3 Li1 O2 108.6(9) . .
O1 Li1 I1 111.2(7) . .
O3 Li1 I1 108.2(7) . .
O2 Li1 I1 109.9(6) . .
Li1 I1 Li1 178.0(6) 2_656 .
N1 Si1 N2 107.7(3) . .
N1 Si1 C19 110.9(3) . .
N2 Si1 C19 110.6(3) . .
N1 Si1 C13 110.6(3) . .
N2 Si1 C13 110.5(3) . .
C19 Si1 C13 106.6(3) . .
C47 O1 C44 107.9(9) . .
C47 O1 Li1 129.6(8) . .
C44 O1 Li1 122.1(9) . .
C51 O2 C48 108.0(10) . .
C51 O2 Li1 122.8(9) . .
C48 O2 Li1 123.7(9) . .
C55 O3 C52 109.6(12) . .
C55 O3 Li1 122.6(11) . .
C52 O3 Li1 123.5(11) . .
C57 O4 C57 91(4) . 2_755
C1 N1 Si1 125.7(4) . .
C1 N1 Cu2 113.1(4) . .
Si1 N1 Cu2 121.1(3) . .
C25 N2 Si1 125.8(4) . .
C25 N2 Cu1 119.6(4) . .
Si1 N2 Cu1 114.6(3) . .
C25 N3 C32 122.6(5) . .
C25 N3 Cu2 121.6(4) . 2
C32 N3 Cu2 115.8(4) . 2
C2 C1 C6 119.1(8) . .
C2 C1 N1 119.8(7) . .
C6 C1 N1 121.1(7) . .
C1 C2 C3 118.8(10) . .
C1 C2 C7 122.6(7) . .
C3 C2 C7 118.5(9) . .
C4 C3 C2 122.3(11) . .
C5 C4 C3 117.2(12) . .
C4 C5 C6 124.7(12) . .
C5 C6 C1 118.0(10) . .
C5 C6 C10 120.6(10) . .
C1 C6 C10 121.4(8) . .
C2 C7 C9 111.2(8) . .
C2 C7 C8 115.5(8) . .
C9 C7 C8 110.3(8) . .
C6 C10 C12 114.0(8) . .
C6 C10 C11 112.4(8) . .
C12 C10 C11 110.1(8) . .
C18 C13 C14 116.9(7) . .
C18 C13 Si1 123.5(6) . .
C14 C13 Si1 119.6(6) . .
C15 C14 C13 120.4(9) . .
C16 C15 C14 120.8(9) . .
C15 C16 C17 120.9(9) . .
C16 C17 C18 118.5(10) . .
C17 C18 C13 122.3(8) . .
C24 C19 C20 116.3(7) . .
C24 C19 Si1 119.0(6) . .
C20 C19 Si1 124.7(6) . .
C21 C20 C19 122.1(8) . .
C22 C21 C20 120.8(9) . .
C21 C22 C23 119.0(10) . .
C22 C23 C24 119.7(9) . .
C19 C24 C23 122.2(8) . .
N3 C25 N2 121.4(5) . .
N3 C25 C26 117.3(6) . .
N2 C25 C26 121.1(6) . .
C27 C26 C31 119.3(7) . .
C27 C26 C25 122.3(7) . .
C31 C26 C25 118.4(7) . .
C26 C27 C28 119.9(9) . .
C29 C28 C27 121.2(10) . .
C30 C29 C28 119.3(10) . .
C29 C30 C31 121.3(10) . .
C26 C31 C30 119.0(9) . .
C33 C32 C37 120.8(7) . .
C33 C32 N3 120.2(7) . .
C37 C32 N3 118.5(7) . .
C32 C33 C34 118.9(8) . .
C32 C33 C38 122.6(7) . .
C34 C33 C38 118.4(8) . .
C35 C34 C33 120.9(9) . .
C34 C35 C36 120.8(9) . .
C35 C36 C37 121.4(9) . .
C32 C37 C36 117.2(8) . .
C32 C37 C41 122.9(7) . .
C36 C37 C41 119.8(8) . .
C33 C38 C39 114.1(7) . .
C33 C38 C40 109.9(8) . .
C39 C38 C40 108.6(7) . .
C37 C41 C42 109.1(7) . .
C37 C41 C43 113.9(7) . .
C42 C41 C43 109.9(7) . .
O1 C44 C45 110.2(12) . .
C44 C45 C46 105.7(12) . .
C45 C46 C47 106.3(11) . .
O1 C47 C46 107.4(9) . .
O2 C48 C49 105.6(12) . .
C50 C49 C48 108.3(14) . .
C51 C50 C49 103.2(15) . .
O2 C51 C50 110.8(12) . .
O3 C52 C53 105.1(17) . .
C52 C53 C54 103.3(17) . .
C55 C54 C53 103.7(16) . .
O3 C55 C54 106.4(16) . .
C56 C56 C57 100.4(16) 2_755 .
O4 C57 C56 124(3) . .
C59 C58 C59 111.6(11) 5_667 .
C58 C59 C58 68.4(11) 5_667 .

loop_
_geom_bond_atom_site_label_1
_geom_bond_atom_site_label_2
_geom_bond_distance
_geom_bond_site_symmetry_2
Cu1 N2 1.938(5) 2
Cu1 N2 1.938(5) .
Cu1 Cu2 2.4904(9) 2
Cu1 Cu2 2.4904(9) .
Cu2 N1 1.839(5) .
Cu2 N3 1.861(5) 2
Li1 O1 1.875(17) .
Li1 O3 1.893(16) .
Li1 O2 1.914(18) .
Li1 I1 2.727(15) .
I1 Li1 2.727(15) 2_656
Si1 N1 1.690(6) .
Si1 N2 1.757(6) .
Si1 C19 1.891(7) .
Si1 C13 1.892(7) .
O1 C47 1.418(12) .
O1 C44 1.424(12) .
O2 C51 1.408(13) .
O2 C48 1.432(12) .
O3 C55 1.396(17) .
O3 C52 1.399(17) .
O4 C57 1.49(6) .
O4 C57 1.49(6) 2_755
N1 C1 1.425(8) .
N2 C25 1.329(8) .
N3 C25 1.325(8) .
N3 C32 1.441(8) .
N3 Cu2 1.861(5) 2
C1 C2 1.390(10) .
C1 C6 1.413(11) .
C2 C3 1.402(12) .
C2 C7 1.496(12) .
C3 C4 1.366(15) .
C4 C5 1.348(15) .
C5 C6 1.368(12) .
C6 C10 1.496(12) .
C7 C9 1.546(11) .
C7 C8 1.546(11) .
C10 C12 1.526(12) .
C10 C11 1.561(12) .
C13 C18 1.393(10) .
C13 C14 1.397(9) .
C14 C15 1.385(10) .
C15 C16 1.360(13) .
C16 C17 1.367(14) .
C17 C18 1.391(11) .
C19 C24 1.372(10) .
C19 C20 1.389(9) .
C20 C21 1.377(11) .
C21 C22 1.357(13) .
C22 C23 1.381(13) .
C23 C24 1.395(11) .
C25 C26 1.512(9) .
C26 C27 1.378(10) .
C26 C31 1.392(10) .
C27 C28 1.394(11) .
C28 C29 1.359(14) .
C29 C30 1.358(14) .
C30 C31 1.405(12) .
C32 C33 1.385(10) .
C32 C37 1.412(10) .
C33 C34 1.418(11) .
C33 C38 1.533(11) .
C34 C35 1.348(12) .
C35 C36 1.362(12) .
C36 C37 1.423(11) .
C37 C41 1.517(10) .
C38 C39 1.541(10) .
C38 C40 1.546(11) .
C41 C42 1.522(11) .
C41 C43 1.531(11) .
C44 C45 1.435(15) .
C45 C46 1.481(15) .
C46 C47 1.502(14) .
C48 C49 1.519(18) .
C49 C50 1.469(19) .
C50 C51 1.47(2) .
C52 C53 1.43(2) .
C53 C54 1.480(10) .
C54 C55 1.46(2) .
C56 C56 1.56(4) 2_755
C56 C57 1.57(3) .
C58 C59 1.93(2) 5_667
C58 C59 2.00(2) .
C59 C58 1.93(2) 5_667
